data_7212700
loop_
_publ_author_name
'Stricker, Marion'
'Linder, Thomas'
'Oelkers, Benjamin'
'Sundermeyer, J\"org'

_publ_section_title
;
 Cu(i)/(ii) based catalytic ionic liquids, their metallo-laminate solid
 state structures and catalytic activities in oxidative methanol
 carbonylation
;
_journal_issue 9
_journal_name_full 'Green Chemistry'
_journal_page_first 1589
_journal_paper_doi 10.1039/c003948a
_journal_volume 12
_journal_year 2010
_chemical_formula_moiety 'C90 H168 Cu6 I6 N12'
_chemical_formula_sum 'C90 H168 Cu6 I6 N12'
_chemical_formula_weight 2561.07
_chemical_name_systematic
;
?
;
_space_group_IT_number 2
_symmetry_cell_setting triclinic
_symmetry_space_group_name_Hall '-P 1'
_symmetry_space_group_name_H-M 'P -1'
_atom_sites_solution_hydrogens geom
_atom_sites_solution_primary direct
_atom_sites_solution_secondary difmap
_audit_creation_method SHELXL-97
_cell_angle_alpha 106.873(16)
_cell_angle_beta 94.154(16)
_cell_angle_gamma 95.814(15)
_cell_formula_units_Z 1
_cell_length_a 9.7553(12)
_cell_length_b 13.5795(17)
_cell_length_c 20.6572(30)
_cell_measurement_reflns_used 8000
_cell_measurement_temperature 193(2)
_cell_measurement_theta_max 26
_cell_measurement_theta_min 2.05
_cell_volume 2590.3(6)
_computing_cell_refinement 'STOE X-AREA'
_computing_data_collection 'STOE X-AREA'
_computing_data_reduction 'STOE X-RED'
_computing_molecular_graphics 'Ortep-3 for Windows (Farrugia, 1997)'
_computing_publication_material 'WinGX publication routines (Farrugia, 1999)'
_computing_structure_refinement 'SHELXL-97 (Sheldrick, 1997)'
_computing_structure_solution 'SIR97 (Giacovazzo et al, 1997)'
_diffrn_ambient_temperature 193(2)
_diffrn_measured_fraction_theta_full 0.942
_diffrn_measured_fraction_theta_max 0.926
_diffrn_measurement_device_type 'STOE IPDS I'
_diffrn_measurement_method 'rotation method'
_diffrn_radiation_monochromator graphite
_diffrn_radiation_source 'fine-focus sealed tube'
_diffrn_radiation_type MoK\a
_diffrn_radiation_wavelength 0.71069
_diffrn_reflns_av_R_equivalents 0.0350
_diffrn_reflns_av_sigmaI/netI 0.0376
_diffrn_reflns_limit_h_max 12
_diffrn_reflns_limit_h_min -12
_diffrn_reflns_limit_k_max 15
_diffrn_reflns_limit_k_min -15
_diffrn_reflns_limit_l_max 25
_diffrn_reflns_limit_l_min -25
_diffrn_reflns_number 25669
_diffrn_reflns_theta_full 25.00
_diffrn_reflns_theta_max 26.05
_diffrn_reflns_theta_min 2.07
_exptl_absorpt_coefficient_mu 3.044
_exptl_absorpt_correction_T_max 0.6367
_exptl_absorpt_correction_T_min 0.5264
_exptl_absorpt_correction_type multi-scan
_exptl_absorpt_process_details
;
[c.f. r.h. blessing, acta cryst. (1995), a51, 33-38]
;
_exptl_crystal_colour colourless
_exptl_crystal_density_diffrn 1.642
_exptl_crystal_density_method 'not measured'
_exptl_crystal_description prism
_exptl_crystal_F_000 1284
_exptl_crystal_size_max 0.24
_exptl_crystal_size_mid 0.18
_exptl_crystal_size_min 0.12
_refine_diff_density_max 1.364
_refine_diff_density_min -1.517
_refine_diff_density_rms 0.128
_refine_ls_extinction_method none
_refine_ls_goodness_of_fit_ref 0.880
_refine_ls_hydrogen_treatment constr
_refine_ls_matrix_type full
_refine_ls_number_parameters 514
_refine_ls_number_reflns 9463
_refine_ls_number_restraints 0
_refine_ls_restrained_S_all 0.880
_refine_ls_R_factor_all 0.0437
_refine_ls_R_factor_gt 0.0309
_refine_ls_shift/su_max 0.014
_refine_ls_shift/su_mean 0.002
_refine_ls_structure_factor_coef Fsqd
_refine_ls_weighting_details 'calc w=1/[\s^2^(Fo^2^)+(0.0542P)^2^+0.0000P] where P=(Fo^2^+2Fc^2^)/3'
_refine_ls_weighting_scheme calc
_refine_ls_wR_factor_gt 0.0721
_refine_ls_wR_factor_ref 0.0787
_reflns_number_gt 7029
_reflns_number_total 9463
_reflns_threshold_expression >2sigma(I)
_cod_data_source_file c003948a.txt
_cod_data_source_block msb1_23
_cod_database_code 7212700

loop_
_symmetry_equiv_pos_as_xyz
'x, y, z'
'-x, -y, -z'

loop_
_atom_site_label
_atom_site_type_symbol
_atom_site_fract_x
_atom_site_fract_y
_atom_site_fract_z
_atom_site_U_iso_or_equiv
_atom_site_adp_type
_atom_site_occupancy
_atom_site_symmetry_multiplicity
_atom_site_calc_flag
_atom_site_refinement_flags
C101 C 0.7159(3) 0.2849(3) 0.38918(17) 0.0266(8) Uani 1 1 d .
H101 H 0.6326 0.2522 0.3636 0.032 Uiso 1 1 calc R
C102 C 0.8653(3) 0.3881(3) 0.46572(17) 0.0285(8) Uani 1 1 d .
H102 H 0.9044 0.4417 0.5039 0.034 Uiso 1 1 calc R
C103 C 0.9363(3) 0.3218(3) 0.42306(17) 0.0303(9) Uani 1 1 d .
H103 H 1.0318 0.3212 0.4264 0.036 Uiso 1 1 calc R
C104 C 0.8691(3) 0.1676(3) 0.31887(18) 0.0300(8) Uani 1 1 d .
H10A H 0.7817 0.1286 0.2956 0.036 Uiso 1 1 calc R
H10B H 0.9188 0.1223 0.3379 0.036 Uiso 1 1 calc R
C105 C 0.9537(3) 0.1998(3) 0.26737(18) 0.0287(8) Uani 1 1 d .
H10C H 0.9005 0.2392 0.2447 0.034 Uiso 1 1 calc R
H10D H 1.0378 0.2440 0.2908 0.034 Uiso 1 1 calc R
C106 C 0.9911(3) 0.1045(3) 0.21470(18) 0.0288(8) Uani 1 1 d .
H10E H 0.9068 0.0595 0.1926 0.035 Uiso 1 1 calc R
H10F H 1.0460 0.0664 0.2376 0.035 Uiso 1 1 calc R
C107 C 1.0725(4) 0.1327(3) 0.16060(17) 0.0286(8) Uani 1 1 d .
H10G H 1.0169 0.1698 0.1372 0.034 Uiso 1 1 calc R
H10H H 1.1560 0.1788 0.1828 0.034 Uiso 1 1 calc R
C108 C 1.1126(3) 0.0380(3) 0.10854(17) 0.0290(8) Uani 1 1 d .
H10I H 1.1688 0.0013 0.1320 0.035 Uiso 1 1 calc R
H10J H 1.0291 -0.0084 0.0867 0.035 Uiso 1 1 calc R
C109 C 1.1926(3) 0.0652(3) 0.05406(17) 0.0261(8) Uani 1 1 d .
H10K H 1.1356 0.1007 0.0300 0.031 Uiso 1 1 calc R
H10L H 1.2751 0.1127 0.0759 0.031 Uiso 1 1 calc R
C110 C 1.2353(3) -0.0291(3) 0.00277(17) 0.0286(8) Uani 1 1 d .
H11A H 1.2918 -0.0649 0.0268 0.034 Uiso 1 1 calc R
H11B H 1.1529 -0.0764 -0.0194 0.034 Uiso 1 1 calc R
C111 C 1.3161(3) -0.0010(3) -0.05112(17) 0.0277(8) Uani 1 1 d .
H11C H 1.3981 0.0467 -0.0288 0.033 Uiso 1 1 calc R
H11D H 1.2592 0.0346 -0.0751 0.033 Uiso 1 1 calc R
C112 C 1.3601(3) -0.0947(3) -0.10266(17) 0.0283(8) Uani 1 1 d .
H11E H 1.2780 -0.1419 -0.1256 0.034 Uiso 1 1 calc R
H11F H 1.4158 -0.1310 -0.0786 0.034 Uiso 1 1 calc R
C113 C 1.4430(3) -0.0656(3) -0.15593(18) 0.0292(8) Uani 1 1 d .
H11G H 1.3864 -0.0306 -0.1806 0.035 Uiso 1 1 calc R
H11H H 1.5239 -0.0171 -0.1329 0.035 Uiso 1 1 calc R
C114 C 1.4900(3) -0.1582(3) -0.20655(18) 0.0311(8) Uani 1 1 d .
H11I H 1.4092 -0.2067 -0.2297 0.037 Uiso 1 1 calc R
H11J H 1.5466 -0.1933 -0.1820 0.037 Uiso 1 1 calc R
C115 C 1.5728(4) -0.1281(3) -0.25943(19) 0.0401(10) Uani 1 1 d .
H11K H 1.5999 -0.1893 -0.2900 0.060 Uiso 1 1 calc R
H11L H 1.6540 -0.0813 -0.2369 0.060 Uiso 1 1 calc R
H11M H 1.5166 -0.0949 -0.2847 0.060 Uiso 1 1 calc R
C201 C 0.1380(3) 0.3937(3) 0.59168(17) 0.0264(8) Uani 1 1 d .
H201 H 0.1988 0.4535 0.5968 0.032 Uiso 1 1 calc R
C202 C 0.0424(3) 0.2365(3) 0.55898(18) 0.0298(8) Uani 1 1 d .
H202 H 0.0254 0.1657 0.5366 0.036 Uiso 1 1 calc R
C203 C -0.0377(3) 0.2904(3) 0.60290(18) 0.0309(8) Uani 1 1 d .
H203 H -0.1190 0.2640 0.6162 0.037 Uiso 1 1 calc R
C204 C -0.0291(4) 0.4819(3) 0.66794(19) 0.0343(9) Uani 1 1 d .
H20A H -0.0935 0.5074 0.6406 0.041 Uiso 1 1 calc R
H20B H 0.0478 0.5364 0.6871 0.041 Uiso 1 1 calc R
C205 C -0.1011(3) 0.4585(3) 0.72513(18) 0.0299(8) Uani 1 1 d .
H20C H -0.0389 0.4283 0.7506 0.036 Uiso 1 1 calc R
H20D H -0.1820 0.4077 0.7060 0.036 Uiso 1 1 calc R
C206 C -0.1457(4) 0.5550(3) 0.77332(18) 0.0305(8) Uani 1 1 d .
H20E H -0.2049 0.5868 0.7476 0.037 Uiso 1 1 calc R
H20F H -0.0644 0.6046 0.7940 0.037 Uiso 1 1 calc R
C207 C -0.2236(4) 0.5295(3) 0.82924(18) 0.0299(8) Uani 1 1 d .
H20G H -0.3063 0.4817 0.8083 0.036 Uiso 1 1 calc R
H20H H -0.1655 0.4947 0.8532 0.036 Uiso 1 1 calc R
C208 C -0.2652(3) 0.6237(3) 0.88032(17) 0.0288(8) Uani 1 1 d .
H20I H -0.3231 0.6588 0.8564 0.035 Uiso 1 1 calc R
H20J H -0.1826 0.6714 0.9016 0.035 Uiso 1 1 calc R
C209 C -0.3435(3) 0.5971(3) 0.93561(18) 0.0291(8) Uani 1 1 d .
H20K H -0.4262 0.5494 0.9142 0.035 Uiso 1 1 calc R
H20L H -0.2856 0.5616 0.9593 0.035 Uiso 1 1 calc R
C210 C -0.3855(3) 0.6905(3) 0.98726(18) 0.0296(8) Uani 1 1 d .
H21A H -0.4428 0.7263 0.9637 0.036 Uiso 1 1 calc R
H21B H -0.3028 0.7378 1.0091 0.036 Uiso 1 1 calc R
C211 C -0.4646(3) 0.6627(3) 1.04170(17) 0.0293(8) Uani 1 1 d .
H21C H -0.4072 0.6272 1.0655 0.035 Uiso 1 1 calc R
H21D H -0.5470 0.6150 1.0199 0.035 Uiso 1 1 calc R
C212 C -0.5074(3) 0.7568(3) 1.09336(18) 0.0285(8) Uani 1 1 d .
H21E H -0.4249 0.8040 1.1156 0.034 Uiso 1 1 calc R
H21F H -0.5638 0.7928 1.0694 0.034 Uiso 1 1 calc R
C213 C -0.5884(3) 0.7292(3) 1.14750(18) 0.0295(8) Uani 1 1 d .
H21G H -0.6698 0.6807 1.1253 0.035 Uiso 1 1 calc R
H21H H -0.5312 0.6948 1.1722 0.035 Uiso 1 1 calc R
C214 C -0.6339(4) 0.8232(3) 1.19790(19) 0.0326(8) Uani 1 1 d .
H21I H -0.6901 0.8583 1.1732 0.039 Uiso 1 1 calc R
H21J H -0.5526 0.8713 1.2208 0.039 Uiso 1 1 calc R
C215 C -0.7170(4) 0.7941(4) 1.25122(19) 0.0406(10) Uani 1 1 d .
H21K H -0.7434 0.8556 1.2816 0.061 Uiso 1 1 calc R
H21L H -0.6610 0.7608 1.2766 0.061 Uiso 1 1 calc R
H21M H -0.7986 0.7475 1.2289 0.061 Uiso 1 1 calc R
C301 C 0.5888(3) -0.0433(3) 0.37882(18) 0.0287(8) Uani 1 1 d .
H301 H 0.5041 -0.0762 0.3549 0.034 Uiso 1 1 calc R
C302 C 0.7430(3) 0.0648(3) 0.44980(18) 0.0313(8) Uani 1 1 d .
H302 H 0.7849 0.1221 0.4850 0.038 Uiso 1 1 calc R
C303 C 0.8103(3) -0.0082(3) 0.41227(18) 0.0296(8) Uani 1 1 d .
H303 H 0.9053 -0.0112 0.4164 0.035 Uiso 1 1 calc R
C304 C 0.7351(4) -0.1705(3) 0.31319(18) 0.0305(8) Uani 1 1 d .
H30A H 0.6466 -0.2105 0.2923 0.037 Uiso 1 1 calc R
H30B H 0.7871 -0.2133 0.3334 0.037 Uiso 1 1 calc R
C305 C 0.8491(3) -0.2382(3) 0.20534(18) 0.0289(8) Uani 1 1 d .
H30C H 0.7639 -0.2829 0.1844 0.035 Uiso 1 1 calc R
H30D H 0.9053 -0.2765 0.2276 0.035 Uiso 1 1 calc R
C306 C 0.8147(4) -0.1426(3) 0.25852(18) 0.0303(8) Uani 1 1 d .
H30E H 0.7596 -0.1038 0.2362 0.036 Uiso 1 1 calc R
H30F H 0.9000 -0.0984 0.2800 0.036 Uiso 1 1 calc R
C307 C 0.9272(4) -0.2108(3) 0.14983(18) 0.0303(8) Uani 1 1 d .
H30G H 0.8693 -0.1748 0.1266 0.036 Uiso 1 1 calc R
H30H H 1.0103 -0.1636 0.1712 0.036 Uiso 1 1 calc R
C308 C 0.9681(3) -0.3044(3) 0.09759(18) 0.0284(8) Uani 1 1 d .
H30I H 0.8851 -0.3514 0.0759 0.034 Uiso 1 1 calc R
H30J H 1.0255 -0.3408 0.1208 0.034 Uiso 1 1 calc R
C309 C 1.0471(3) -0.2760(3) 0.04282(18) 0.0293(8) Uani 1 1 d .
H30K H 0.9892 -0.2406 0.0191 0.035 Uiso 1 1 calc R
H30L H 1.1293 -0.2281 0.0646 0.035 Uiso 1 1 calc R
C310 C 1.0903(3) -0.3698(3) -0.00894(18) 0.0286(8) Uani 1 1 d .
H31A H 1.0081 -0.4177 -0.0308 0.034 Uiso 1 1 calc R
H31B H 1.1481 -0.4052 0.0147 0.034 Uiso 1 1 calc R
C311 C 1.1693(3) -0.3410(3) -0.06337(18) 0.0300(8) Uani 1 1 d .
H31C H 1.2513 -0.2931 -0.0413 0.036 Uiso 1 1 calc R
H31D H 1.1113 -0.3055 -0.0869 0.036 Uiso 1 1 calc R
C312 C 1.2132(3) -0.4341(3) -0.11559(18) 0.0296(8) Uani 1 1 d .
H31E H 1.1313 -0.4820 -0.1378 0.035 Uiso 1 1 calc R
H31F H 1.2711 -0.4698 -0.0922 0.035 Uiso 1 1 calc R
C313 C 1.2925(4) -0.4041(3) -0.16972(18) 0.0306(8) Uani 1 1 d .
H31G H 1.2345 -0.3682 -0.1930 0.037 Uiso 1 1 calc R
H31H H 1.3743 -0.3560 -0.1474 0.037 Uiso 1 1 calc R
C314 C 1.3372(4) -0.4961(3) -0.22226(19) 0.0349(9) Uani 1 1 d .
H31I H 1.2556 -0.5436 -0.2455 0.042 Uiso 1 1 calc R
H31J H 1.3943 -0.5327 -0.1992 0.042 Uiso 1 1 calc R
C315 C 1.4183(4) -0.4633(4) -0.2748(2) 0.0431(10) Uani 1 1 d .
H31K H 1.4442 -0.5236 -0.3067 0.065 Uiso 1 1 calc R
H31L H 1.5002 -0.4174 -0.2521 0.065 Uiso 1 1 calc R
H31M H 1.3616 -0.4283 -0.2984 0.065 Uiso 1 1 calc R
N101 N 0.7262(3) 0.3641(2) 0.44394(14) 0.0252(6) Uani 1 1 d .
N102 N 0.8415(2) 0.2562(2) 0.37430(14) 0.0237(6) Uani 1 1 d .
N201 N 0.1535(3) 0.3021(2) 0.55213(14) 0.0268(7) Uani 1 1 d .
N202 N 0.0228(3) 0.3913(2) 0.62429(14) 0.0262(7) Uani 1 1 d .
N301 N 0.6044(3) 0.0440(2) 0.42959(14) 0.0269(7) Uani 1 1 d .
N302 N 0.7115(3) -0.0784(2) 0.36615(14) 0.0253(6) Uani 1 1 d .
Cu1 Cu 0.57118(4) 0.41916(4) 0.49739(2) 0.03631(13) Uani 1 1 d .
Cu2 Cu 0.30224(4) 0.26721(4) 0.49038(2) 0.03626(13) Uani 1 1 d .
Cu3 Cu 0.45871(4) 0.12688(4) 0.46643(2) 0.03274(12) Uani 1 1 d .
I1 I 0.344460(19) 0.396292(19) 0.414864(11) 0.02676(7) Uani 1 1 d .
I2 I 0.53752(2) 0.281978(19) 0.573229(11) 0.02805(7) Uani 1 1 d .
I3 I 0.21621(2) 0.07650(2) 0.403882(12) 0.03451(8) Uani 1 1 d .

loop_
_atom_site_aniso_label
_atom_site_aniso_U_11
_atom_site_aniso_U_22
_atom_site_aniso_U_33
_atom_site_aniso_U_23
_atom_site_aniso_U_13
_atom_site_aniso_U_12
C101 0.0151(14) 0.034(2) 0.0283(18) 0.0045(16) 0.0042(12) 0.0054(13)
C102 0.0177(15) 0.037(2) 0.0272(18) 0.0041(16) 0.0035(13) 0.0018(14)
C103 0.0140(14) 0.050(3) 0.0292(19) 0.0147(17) 0.0027(13) 0.0050(14)
C104 0.0329(18) 0.023(2) 0.036(2) 0.0073(16) 0.0144(15) 0.0080(14)
C105 0.0308(17) 0.028(2) 0.0305(19) 0.0105(16) 0.0144(14) 0.0073(14)
C106 0.0340(18) 0.026(2) 0.0286(19) 0.0088(16) 0.0127(14) 0.0072(14)
C107 0.0356(18) 0.025(2) 0.0270(18) 0.0079(15) 0.0125(14) 0.0077(14)
C108 0.0328(17) 0.030(2) 0.0257(18) 0.0079(16) 0.0111(14) 0.0075(15)
C109 0.0315(17) 0.020(2) 0.0279(18) 0.0073(15) 0.0097(14) 0.0049(14)
C110 0.0307(17) 0.025(2) 0.0303(19) 0.0077(16) 0.0112(14) 0.0037(14)
C111 0.0345(17) 0.020(2) 0.0285(19) 0.0052(15) 0.0112(14) 0.0034(14)
C112 0.0308(17) 0.028(2) 0.0270(18) 0.0066(15) 0.0101(14) 0.0059(14)
C113 0.0311(17) 0.026(2) 0.0311(19) 0.0073(16) 0.0112(14) 0.0042(14)
C114 0.0315(17) 0.028(2) 0.032(2) 0.0044(16) 0.0106(14) 0.0045(15)
C115 0.039(2) 0.044(3) 0.031(2) 0.0017(18) 0.0157(16) 0.0018(17)
C201 0.0194(15) 0.033(2) 0.0269(18) 0.0079(16) 0.0049(13) 0.0052(13)
C202 0.0237(16) 0.027(2) 0.037(2) 0.0069(16) 0.0049(14) 0.0052(14)
C203 0.0238(16) 0.035(3) 0.033(2) 0.0101(17) 0.0065(14) 0.0009(15)
C204 0.0369(19) 0.036(3) 0.035(2) 0.0104(17) 0.0153(16) 0.0182(16)
C205 0.0324(17) 0.028(2) 0.0324(19) 0.0102(16) 0.0115(14) 0.0086(15)
C206 0.0340(18) 0.031(2) 0.0304(19) 0.0107(16) 0.0130(15) 0.0103(15)
C207 0.0347(18) 0.025(2) 0.0322(19) 0.0088(16) 0.0133(15) 0.0068(15)
C208 0.0326(17) 0.027(2) 0.0292(19) 0.0089(16) 0.0115(14) 0.0066(14)
C209 0.0329(17) 0.026(2) 0.0315(19) 0.0108(16) 0.0118(14) 0.0075(14)
C210 0.0322(17) 0.027(2) 0.0314(19) 0.0089(16) 0.0123(14) 0.0068(15)
C211 0.0316(17) 0.029(2) 0.0285(19) 0.0083(16) 0.0105(14) 0.0067(15)
C212 0.0312(17) 0.024(2) 0.0315(19) 0.0090(16) 0.0096(14) 0.0045(14)
C213 0.0303(17) 0.031(2) 0.0291(19) 0.0107(16) 0.0104(14) 0.0044(14)
C214 0.0335(18) 0.031(2) 0.034(2) 0.0083(17) 0.0093(15) 0.0032(15)
C215 0.040(2) 0.048(3) 0.031(2) 0.0055(19) 0.0139(16) 0.0031(18)
C301 0.0215(15) 0.029(2) 0.035(2) 0.0059(17) 0.0090(13) 0.0063(14)
C302 0.0280(17) 0.036(2) 0.0281(19) 0.0060(16) 0.0036(14) 0.0058(15)
C303 0.0188(15) 0.036(2) 0.035(2) 0.0106(17) 0.0051(14) 0.0045(14)
C304 0.0330(17) 0.029(2) 0.033(2) 0.0105(16) 0.0131(15) 0.0089(15)
C305 0.0330(17) 0.025(2) 0.0307(19) 0.0086(16) 0.0117(14) 0.0075(14)
C306 0.0348(18) 0.028(2) 0.033(2) 0.0119(16) 0.0156(15) 0.0088(15)
C307 0.0336(17) 0.028(2) 0.0317(19) 0.0087(16) 0.0131(15) 0.0066(15)
C308 0.0318(17) 0.024(2) 0.0318(19) 0.0105(16) 0.0113(14) 0.0050(14)
C309 0.0310(17) 0.030(2) 0.0295(19) 0.0113(16) 0.0099(14) 0.0055(15)
C310 0.0293(16) 0.027(2) 0.0321(19) 0.0110(16) 0.0103(14) 0.0046(14)
C311 0.0310(17) 0.030(2) 0.0300(19) 0.0089(16) 0.0104(14) 0.0054(15)
C312 0.0313(17) 0.027(2) 0.0323(19) 0.0092(16) 0.0100(14) 0.0069(14)
C313 0.0338(18) 0.025(2) 0.033(2) 0.0080(16) 0.0109(15) 0.0023(15)
C314 0.0336(18) 0.037(3) 0.034(2) 0.0072(18) 0.0112(15) 0.0086(16)
C315 0.047(2) 0.042(3) 0.036(2) 0.0023(19) 0.0165(17) 0.0030(18)
N101 0.0196(12) 0.0290(19) 0.0267(15) 0.0062(13) 0.0054(11) 0.0062(11)
N102 0.0204(12) 0.0280(19) 0.0252(15) 0.0086(13) 0.0090(11) 0.0078(11)
N201 0.0212(13) 0.033(2) 0.0278(15) 0.0086(14) 0.0074(11) 0.0098(12)
N202 0.0236(13) 0.0279(19) 0.0276(15) 0.0065(13) 0.0072(11) 0.0087(12)
N301 0.0260(14) 0.0245(19) 0.0265(15) 0.0021(13) 0.0007(11) 0.0039(12)
N302 0.0227(13) 0.0255(19) 0.0302(16) 0.0091(13) 0.0107(11) 0.0061(11)
Cu1 0.0261(2) 0.0436(3) 0.0360(3) 0.0023(2) 0.00762(18) 0.01464(19)
Cu2 0.0280(2) 0.0446(3) 0.0374(3) 0.0081(2) 0.01226(18) 0.0167(2)
Cu3 0.0258(2) 0.0331(3) 0.0395(3) 0.0073(2) 0.01081(18) 0.01037(18)
I1 0.02103(10) 0.02880(15) 0.02897(12) 0.00626(10) 0.00250(8) 0.00355(8)
I2 0.02428(11) 0.03042(16) 0.02989(13) 0.00922(10) 0.00303(8) 0.00500(9)
I3 0.02509(11) 0.03695(17) 0.03623(14) 0.00292(11) 0.00599(9) 0.00171(9)

loop_
_atom_type_symbol
_atom_type_description
_atom_type_scat_dispersion_real
_atom_type_scat_dispersion_imag
_atom_type_scat_source
C C 0.0033 0.0016 'International Tables Vol C Tables 4.2.6.8 and 6.1.1.4'
H H 0.0000 0.0000 'International Tables Vol C Tables 4.2.6.8 and 6.1.1.4'
N N 0.0061 0.0033 'International Tables Vol C Tables 4.2.6.8 and 6.1.1.4'
Cu Cu 0.3201 1.2651 'International Tables Vol C Tables 4.2.6.8 and 6.1.1.4'
I I -0.4742 1.8119 'International Tables Vol C Tables 4.2.6.8 and 6.1.1.4'

loop_
_geom_angle_atom_site_label_1
_geom_angle_atom_site_label_2
_geom_angle_atom_site_label_3
_geom_angle
_geom_angle_site_symmetry_1
_geom_angle_site_symmetry_3
N101 C101 N102 111.5(3) . .
N101 C101 H101 124.2 . .
N102 C101 H101 124.2 . .
C103 C102 N101 109.4(3) . .
C103 C102 H102 125.3 . .
N101 C102 H102 125.3 . .
C102 C103 N102 106.7(3) . .
C102 C103 H103 126.6 . .
N102 C103 H103 126.6 . .
N102 C104 C105 112.8(3) . .
N102 C104 H10A 109.0 . .
C105 C104 H10A 109.0 . .
N102 C104 H10B 109.0 . .
C105 C104 H10B 109.0 . .
H10A C104 H10B 107.8 . .
C106 C105 C104 110.5(3) . .
C106 C105 H10C 109.5 . .
C104 C105 H10C 109.5 . .
C106 C105 H10D 109.5 . .
C104 C105 H10D 109.5 . .
H10C C105 H10D 108.1 . .
C105 C106 C107 112.5(3) . .
C105 C106 H10E 109.1 . .
C107 C106 H10E 109.1 . .
C105 C106 H10F 109.1 . .
C107 C106 H10F 109.1 . .
H10E C106 H10F 107.8 . .
C108 C107 C106 112.8(3) . .
C108 C107 H10G 109.0 . .
C106 C107 H10G 109.0 . .
C108 C107 H10H 109.0 . .
C106 C107 H10H 109.0 . .
H10G C107 H10H 107.8 . .
C109 C108 C107 113.2(3) . .
C109 C108 H10I 108.9 . .
C107 C108 H10I 108.9 . .
C109 C108 H10J 108.9 . .
C107 C108 H10J 108.9 . .
H10I C108 H10J 107.7 . .
C110 C109 C108 113.3(3) . .
C110 C109 H10K 108.9 . .
C108 C109 H10K 108.9 . .
C110 C109 H10L 108.9 . .
C108 C109 H10L 108.9 . .
H10K C109 H10L 107.7 . .
C111 C110 C109 112.9(3) . .
C111 C110 H11A 109.0 . .
C109 C110 H11A 109.0 . .
C111 C110 H11B 109.0 . .
C109 C110 H11B 109.0 . .
H11A C110 H11B 107.8 . .
C110 C111 C112 113.4(3) . .
C110 C111 H11C 108.9 . .
C112 C111 H11C 108.9 . .
C110 C111 H11D 108.9 . .
C112 C111 H11D 108.9 . .
H11C C111 H11D 107.7 . .
C111 C112 C113 113.1(3) . .
C111 C112 H11E 109.0 . .
C113 C112 H11E 109.0 . .
C111 C112 H11F 109.0 . .
C113 C112 H11F 109.0 . .
H11E C112 H11F 107.8 . .
C114 C113 C112 113.4(3) . .
C114 C113 H11G 108.9 . .
C112 C113 H11G 108.9 . .
C114 C113 H11H 108.9 . .
C112 C113 H11H 108.9 . .
H11G C113 H11H 107.7 . .
C113 C114 C115 112.9(3) . .
C113 C114 H11I 109.0 . .
C115 C114 H11I 109.0 . .
C113 C114 H11J 109.0 . .
C115 C114 H11J 109.0 . .
H11I C114 H11J 107.8 . .
C114 C115 H11K 109.5 . .
C114 C115 H11L 109.5 . .
H11K C115 H11L 109.5 . .
C114 C115 H11M 109.5 . .
H11K C115 H11M 109.5 . .
H11L C115 H11M 109.5 . .
N201 C201 N202 111.9(3) . .
N201 C201 H201 124.1 . .
N202 C201 H201 124.1 . .
C203 C202 N201 109.6(4) . .
C203 C202 H202 125.2 . .
N201 C202 H202 125.2 . .
C202 C203 N202 107.0(3) . .
C202 C203 H203 126.5 . .
N202 C203 H203 126.5 . .
N202 C204 C205 112.6(3) . .
N202 C204 H20A 109.1 . .
C205 C204 H20A 109.1 . .
N202 C204 H20B 109.1 . .
C205 C204 H20B 109.1 . .
H20A C204 H20B 107.8 . .
C204 C205 C206 112.3(3) . .
C204 C205 H20C 109.1 . .
C206 C205 H20C 109.1 . .
C204 C205 H20D 109.1 . .
C206 C205 H20D 109.1 . .
H20C C205 H20D 107.9 . .
C205 C206 C207 111.8(3) . .
C205 C206 H20E 109.3 . .
C207 C206 H20E 109.3 . .
C205 C206 H20F 109.3 . .
C207 C206 H20F 109.3 . .
H20E C206 H20F 107.9 . .
C208 C207 C206 113.9(3) . .
C208 C207 H20G 108.8 . .
C206 C207 H20G 108.8 . .
C208 C207 H20H 108.8 . .
C206 C207 H20H 108.8 . .
H20G C207 H20H 107.7 . .
C207 C208 C209 113.3(3) . .
C207 C208 H20I 108.9 . .
C209 C208 H20I 108.9 . .
C207 C208 H20J 108.9 . .
C209 C208 H20J 108.9 . .
H20I C208 H20J 107.7 . .
C210 C209 C208 114.0(3) . .
C210 C209 H20K 108.8 . .
C208 C209 H20K 108.8 . .
C210 C209 H20L 108.8 . .
C208 C209 H20L 108.8 . .
H20K C209 H20L 107.6 . .
C209 C210 C211 113.4(3) . .
C209 C210 H21A 108.9 . .
C211 C210 H21A 108.9 . .
C209 C210 H21B 108.9 . .
C211 C210 H21B 108.9 . .
H21A C210 H21B 107.7 . .
C210 C211 C212 113.3(3) . .
C210 C211 H21C 108.9 . .
C212 C211 H21C 108.9 . .
C210 C211 H21D 108.9 . .
C212 C211 H21D 108.9 . .
H21C C211 H21D 107.7 . .
C213 C212 C211 113.5(3) . .
C213 C212 H21E 108.9 . .
C211 C212 H21E 108.9 . .
C213 C212 H21F 108.9 . .
C211 C212 H21F 108.9 . .
H21E C212 H21F 107.7 . .
C214 C213 C212 113.2(3) . .
C214 C213 H21G 108.9 . .
C212 C213 H21G 108.9 . .
C214 C213 H21H 108.9 . .
C212 C213 H21H 108.9 . .
H21G C213 H21H 107.7 . .
C213 C214 C215 112.6(3) . .
C213 C214 H21I 109.1 . .
C215 C214 H21I 109.1 . .
C213 C214 H21J 109.1 . .
C215 C214 H21J 109.1 . .
H21I C214 H21J 107.8 . .
C214 C215 H21K 109.5 . .
C214 C215 H21L 109.5 . .
H21K C215 H21L 109.5 . .
C214 C215 H21M 109.5 . .
H21K C215 H21M 109.5 . .
H21L C215 H21M 109.5 . .
N301 C301 N302 111.3(3) . .
N301 C301 H301 124.4 . .
N302 C301 H301 124.4 . .
C303 C302 N301 110.7(3) . .
C303 C302 H302 124.6 . .
N301 C302 H302 124.7 . .
C302 C303 N302 106.4(3) . .
C302 C303 H303 126.8 . .
N302 C303 H303 126.8 . .
N302 C304 C306 111.7(3) . .
N302 C304 H30A 109.3 . .
C306 C304 H30A 109.3 . .
N302 C304 H30B 109.3 . .
C306 C304 H30B 109.3 . .
H30A C304 H30B 107.9 . .
C306 C305 C307 112.5(3) . .
C306 C305 H30C 109.1 . .
C307 C305 H30C 109.1 . .
C306 C305 H30D 109.1 . .
C307 C305 H30D 109.1 . .
H30C C305 H30D 107.8 . .
C305 C306 C304 112.3(3) . .
C305 C306 H30E 109.1 . .
C304 C306 H30E 109.1 . .
C305 C306 H30F 109.1 . .
C304 C306 H30F 109.1 . .
H30E C306 H30F 107.9 . .
C308 C307 C305 113.7(3) . .
C308 C307 H30G 108.8 . .
C305 C307 H30G 108.8 . .
C308 C307 H30H 108.8 . .
C305 C307 H30H 108.8 . .
H30G C307 H30H 107.7 . .
C307 C308 C309 113.2(3) . .
C307 C308 H30I 108.9 . .
C309 C308 H30I 108.9 . .
C307 C308 H30J 108.9 . .
C309 C308 H30J 108.9 . .
H30I C308 H30J 107.7 . .
C310 C309 C308 113.2(3) . .
C310 C309 H30K 108.9 . .
C308 C309 H30K 108.9 . .
C310 C309 H30L 108.9 . .
C308 C309 H30L 108.9 . .
H30K C309 H30L 107.7 . .
C309 C310 C311 113.0(3) . .
C309 C310 H31A 109.0 . .
C311 C310 H31A 109.0 . .
C309 C310 H31B 109.0 . .
C311 C310 H31B 109.0 . .
H31A C310 H31B 107.8 . .
C310 C311 C312 113.7(3) . .
C310 C311 H31C 108.8 . .
C312 C311 H31C 108.8 . .
C310 C311 H31D 108.8 . .
C312 C311 H31D 108.8 . .
H31C C311 H31D 107.7 . .
C311 C312 C313 113.1(3) . .
C311 C312 H31E 109.0 . .
C313 C312 H31E 109.0 . .
C311 C312 H31F 109.0 . .
C313 C312 H31F 109.0 . .
H31E C312 H31F 107.8 . .
C314 C313 C312 113.8(3) . .
C314 C313 H31G 108.8 . .
C312 C313 H31G 108.8 . .
C314 C313 H31H 108.8 . .
C312 C313 H31H 108.8 . .
H31G C313 H31H 107.7 . .
C313 C314 C315 112.4(3) . .
C313 C314 H31I 109.1 . .
C315 C314 H31I 109.1 . .
C313 C314 H31J 109.1 . .
C315 C314 H31J 109.1 . .
H31I C314 H31J 107.9 . .
C314 C315 H31K 109.5 . .
C314 C315 H31L 109.5 . .
H31K C315 H31L 109.5 . .
C314 C315 H31M 109.5 . .
H31K C315 H31M 109.5 . .
H31L C315 H31M 109.5 . .
C101 N101 C102 105.6(3) . .
C101 N101 Cu1 127.1(2) . .
C102 N101 Cu1 126.0(2) . .
C103 N102 C101 106.7(3) . .
C103 N102 C104 126.6(3) . .
C101 N102 C104 126.6(3) . .
C201 N201 C202 105.5(3) . .
C201 N201 Cu2 126.8(2) . .
C202 N201 Cu2 127.6(3) . .
C201 N202 C203 106.0(3) . .
C201 N202 C204 125.2(3) . .
C203 N202 C204 128.6(3) . .
C301 N301 C302 105.3(3) . .
C301 N301 Cu3 127.1(2) . .
C302 N301 Cu3 127.6(2) . .
C301 N302 C303 106.3(3) . .
C301 N302 C304 126.8(3) . .
C303 N302 C304 126.9(3) . .
N101 Cu1 I1 110.00(9) . .
N101 Cu1 I1 110.80(9) . 2_666
I1 Cu1 I1 118.46(2) . 2_666
N101 Cu1 Cu1 132.95(10) . 2_666
I1 Cu1 Cu1 59.48(2) . 2_666
I1 Cu1 Cu1 58.98(3) 2_666 2_666
N101 Cu1 I2 100.61(9) . .
I1 Cu1 I2 108.95(2) . .
I1 Cu1 I2 106.44(3) 2_666 .
Cu1 Cu1 I2 126.43(3) 2_666 .
N201 Cu2 Cu3 134.20(9) . .
N201 Cu2 I1 113.62(9) . .
Cu3 Cu2 I1 112.18(3) . .
N201 Cu2 I3 106.51(9) . .
Cu3 Cu2 I3 58.16(3) . .
I1 Cu2 I3 107.26(3) . .
N201 Cu2 I2 105.72(9) . .
Cu3 Cu2 I2 58.73(2) . .
I1 Cu2 I2 108.89(2) . .
I3 Cu2 I2 115.00(2) . .
N301 Cu3 Cu2 161.50(10) . .
N301 Cu3 I3 118.15(9) . .
Cu2 Cu3 I3 64.34(3) . .
N301 Cu3 I2 115.46(9) . .
Cu2 Cu3 I2 64.41(3) . .
I3 Cu3 I2 126.352(19) . .
Cu1 I1 Cu1 61.54(2) . 2_666
Cu1 I1 Cu2 72.36(2) . .
Cu1 I1 Cu2 105.59(3) 2_666 .
Cu3 I2 Cu2 56.862(19) . .
Cu3 I2 Cu1 92.45(3) . .
Cu2 I2 Cu1 69.72(2) . .
Cu3 I3 Cu2 57.504(16) . .

loop_
_geom_bond_atom_site_label_1
_geom_bond_atom_site_label_2
_geom_bond_distance
_geom_bond_site_symmetry_2
C101 N101 1.305(4) .
C101 N102 1.353(4) .
C101 H101 0.9300 .
C102 C103 1.350(5) .
C102 N101 1.373(4) .
C102 H102 0.9300 .
C103 N102 1.357(4) .
C103 H103 0.9300 .
C104 N102 1.464(4) .
C104 C105 1.526(5) .
C104 H10A 0.9700 .
C104 H10B 0.9700 .
C105 C106 1.526(5) .
C105 H10C 0.9700 .
C105 H10D 0.9700 .
C106 C107 1.530(4) .
C106 H10E 0.9700 .
C106 H10F 0.9700 .
C107 C108 1.524(5) .
C107 H10G 0.9700 .
C107 H10H 0.9700 .
C108 C109 1.524(4) .
C108 H10I 0.9700 .
C108 H10J 0.9700 .
C109 C110 1.523(5) .
C109 H10K 0.9700 .
C109 H10L 0.9700 .
C110 C111 1.523(4) .
C110 H11A 0.9700 .
C110 H11B 0.9700 .
C111 C112 1.526(5) .
C111 H11C 0.9700 .
C111 H11D 0.9700 .
C112 C113 1.529(5) .
C112 H11E 0.9700 .
C112 H11F 0.9700 .
C113 C114 1.520(5) .
C113 H11G 0.9700 .
C113 H11H 0.9700 .
C114 C115 1.528(5) .
C114 H11I 0.9700 .
C114 H11J 0.9700 .
C115 H11K 0.9600 .
C115 H11L 0.9600 .
C115 H11M 0.9600 .
C201 N201 1.306(5) .
C201 N202 1.354(4) .
C201 H201 0.9300 .
C202 C203 1.343(5) .
C202 N201 1.373(5) .
C202 H202 0.9300 .
C203 N202 1.367(5) .
C203 H203 0.9300 .
C204 N202 1.461(4) .
C204 C205 1.511(5) .
C204 H20A 0.9700 .
C204 H20B 0.9700 .
C205 C206 1.523(5) .
C205 H20C 0.9700 .
C205 H20D 0.9700 .
C206 C207 1.529(5) .
C206 H20E 0.9700 .
C206 H20F 0.9700 .
C207 C208 1.516(5) .
C207 H20G 0.9700 .
C207 H20H 0.9700 .
C208 C209 1.526(4) .
C208 H20I 0.9700 .
C208 H20J 0.9700 .
C209 C210 1.516(5) .
C209 H20K 0.9700 .
C209 H20L 0.9700 .
C210 C211 1.522(5) .
C210 H21A 0.9700 .
C210 H21B 0.9700 .
C211 C212 1.526(5) .
C211 H21C 0.9700 .
C211 H21D 0.9700 .
C212 C213 1.525(4) .
C212 H21E 0.9700 .
C212 H21F 0.9700 .
C213 C214 1.523(5) .
C213 H21G 0.9700 .
C213 H21H 0.9700 .
C214 C215 1.531(5) .
C214 H21I 0.9700 .
C214 H21J 0.9700 .
C215 H21K 0.9600 .
C215 H21L 0.9600 .
C215 H21M 0.9600 .
C301 N301 1.322(5) .
C301 N302 1.348(4) .
C301 H301 0.9300 .
C302 C303 1.332(5) .
C302 N301 1.362(4) .
C302 H302 0.9300 .
C303 N302 1.378(4) .
C303 H303 0.9300 .
C304 N302 1.454(5) .
C304 C306 1.529(5) .
C304 H30A 0.9700 .
C304 H30B 0.9700 .
C305 C306 1.522(5) .
C305 C307 1.533(5) .
C305 H30C 0.9700 .
C305 H30D 0.9700 .
C306 H30E 0.9700 .
C306 H30F 0.9700 .
C307 C308 1.519(5) .
C307 H30G 0.9700 .
C307 H30H 0.9700 .
C308 C309 1.531(4) .
C308 H30I 0.9700 .
C308 H30J 0.9700 .
C309 C310 1.525(5) .
C309 H30K 0.9700 .
C309 H30L 0.9700 .
C310 C311 1.526(4) .
C310 H31A 0.9700 .
C310 H31B 0.9700 .
C311 C312 1.526(5) .
C311 H31C 0.9700 .
C311 H31D 0.9700 .
C312 C313 1.530(5) .
C312 H31E 0.9700 .
C312 H31F 0.9700 .
C313 C314 1.524(5) .
C313 H31G 0.9700 .
C313 H31H 0.9700 .
C314 C315 1.528(5) .
C314 H31I 0.9700 .
C314 H31J 0.9700 .
C315 H31K 0.9600 .
C315 H31L 0.9600 .
C315 H31M 0.9600 .
N101 Cu1 2.014(3) .
N201 Cu2 2.004(3) .
N301 Cu3 1.962(3) .
Cu1 I1 2.6270(11) .
Cu1 I1 2.6405(9) 2_666
Cu1 Cu1 2.6949(13) 2_666
Cu1 I2 2.7709(9) .
Cu2 Cu3 2.5214(10) .
Cu2 I1 2.6851(8) .
Cu2 I3 2.6945(9) .
Cu2 I2 2.7158(11) .
Cu3 I3 2.5396(12) .
Cu3 I2 2.5736(8) .
I1 Cu1 2.6405(9) 2_666

loop_
_geom_torsion_atom_site_label_1
_geom_torsion_atom_site_label_2
_geom_torsion_atom_site_label_3
_geom_torsion_atom_site_label_4
_geom_torsion
_geom_torsion_site_symmetry_1
_geom_torsion_site_symmetry_4
N101 C102 C103 N102 0.2(4) . .
N102 C104 C105 C106 174.6(3) . .
C104 C105 C106 C107 178.3(3) . .
C105 C106 C107 C108 179.0(3) . .
C106 C107 C108 C109 179.5(3) . .
C107 C108 C109 C110 178.8(3) . .
C108 C109 C110 C111 -179.6(3) . .
C109 C110 C111 C112 179.7(3) . .
C110 C111 C112 C113 -179.1(3) . .
C111 C112 C113 C114 178.7(3) . .
C112 C113 C114 C115 -179.9(3) . .
N201 C202 C203 N202 0.0(4) . .
N202 C204 C205 C206 175.9(3) . .
C204 C205 C206 C207 177.7(3) . .
C205 C206 C207 C208 177.6(3) . .
C206 C207 C208 C209 179.7(3) . .
C207 C208 C209 C210 179.8(3) . .
C208 C209 C210 C211 179.4(3) . .
C209 C210 C211 C212 -179.7(3) . .
C210 C211 C212 C213 179.2(3) . .
C211 C212 C213 C214 -178.6(3) . .
C212 C213 C214 C215 179.1(3) . .
N301 C302 C303 N302 0.1(4) . .
C307 C305 C306 C304 179.2(3) . .
N302 C304 C306 C305 176.0(3) . .
C306 C305 C307 C308 177.7(3) . .
C305 C307 C308 C309 -179.5(3) . .
C307 C308 C309 C310 179.0(3) . .
C308 C309 C310 C311 -179.9(3) . .
C309 C310 C311 C312 -180.0(3) . .
C310 C311 C312 C313 -179.9(3) . .
C311 C312 C313 C314 180.0(3) . .
C312 C313 C314 C315 -179.0(3) . .
N102 C101 N101 C102 0.0(4) . .
N102 C101 N101 Cu1 -167.5(2) . .
C103 C102 N101 C101 -0.1(4) . .
C103 C102 N101 Cu1 167.5(3) . .
C102 C103 N102 C101 -0.1(4) . .
C102 C103 N102 C104 -176.6(3) . .
N101 C101 N102 C103 0.1(4) . .
N101 C101 N102 C104 176.6(3) . .
C105 C104 N102 C103 -66.9(5) . .
C105 C104 N102 C101 117.3(4) . .
N202 C201 N201 C202 0.3(4) . .
N202 C201 N201 Cu2 177.0(2) . .
C203 C202 N201 C201 -0.2(4) . .
C203 C202 N201 Cu2 -176.8(2) . .
N201 C201 N202 C203 -0.3(4) . .
N201 C201 N202 C204 -175.1(3) . .
C202 C203 N202 C201 0.2(4) . .
C202 C203 N202 C204 174.7(3) . .
C205 C204 N202 C201 -147.9(3) . .
C205 C204 N202 C203 38.6(5) . .
N302 C301 N301 C302 0.0(4) . .
N302 C301 N301 Cu3 178.9(2) . .
C303 C302 N301 C301 -0.1(4) . .
C303 C302 N301 Cu3 -179.0(3) . .
N301 C301 N302 C303 0.1(4) . .
N301 C301 N302 C304 -178.4(3) . .
C302 C303 N302 C301 -0.1(4) . .
C302 C303 N302 C304 178.4(3) . .
C306 C304 N302 C301 111.6(4) . .
C306 C304 N302 C303 -66.6(5) . .
C101 N101 Cu1 I1 -34.4(3) . .
C102 N101 Cu1 I1 160.5(3) . .
C101 N101 Cu1 I1 -167.3(3) . 2_666
C102 N101 Cu1 I1 27.6(3) . 2_666
C101 N101 Cu1 Cu1 -100.9(3) . 2_666
C102 N101 Cu1 Cu1 94.1(3) . 2_666
C101 N101 Cu1 I2 80.4(3) . .
C102 N101 Cu1 I2 -84.6(3) . .
C201 N201 Cu2 Cu3 134.2(3) . .
C202 N201 Cu2 Cu3 -49.9(3) . .
C201 N201 Cu2 I1 -46.5(3) . .
C202 N201 Cu2 I1 129.4(3) . .
C201 N201 Cu2 I3 -164.4(3) . .
C202 N201 Cu2 I3 11.5(3) . .
C201 N201 Cu2 I2 72.8(3) . .
C202 N201 Cu2 I2 -111.3(3) . .
C301 N301 Cu3 Cu2 -100.5(4) . .
C302 N301 Cu3 Cu2 78.2(4) . .
C301 N301 Cu3 I3 -7.5(4) . .
C302 N301 Cu3 I3 171.2(3) . .
C301 N301 Cu3 I2 174.4(3) . .
C302 N301 Cu3 I2 -6.9(3) . .
N201 Cu2 Cu3 N301 -175.5(3) . .
I1 Cu2 Cu3 N301 5.2(3) . .
I3 Cu2 Cu3 N301 102.3(3) . .
I2 Cu2 Cu3 N301 -94.1(3) . .
N201 Cu2 Cu3 I3 82.12(12) . .
I1 Cu2 Cu3 I3 -97.12(3) . .
I2 Cu2 Cu3 I3 163.588(19) . .
N201 Cu2 Cu3 I2 -81.47(12) . .
I1 Cu2 Cu3 I2 99.29(3) . .
I3 Cu2 Cu3 I2 -163.588(19) . .
N101 Cu1 I1 Cu1 -128.84(10) . 2_666
I1 Cu1 I1 Cu1 0.0 2_666 2_666
I2 Cu1 I1 Cu1 121.76(3) . 2_666
N101 Cu1 I1 Cu2 111.62(10) . .
I1 Cu1 I1 Cu2 -119.54(3) 2_666 .
Cu1 Cu1 I1 Cu2 -119.54(3) 2_666 .
I2 Cu1 I1 Cu2 2.221(15) . .
N201 Cu2 I1 Cu1 115.27(10) . .
Cu3 Cu2 I1 Cu1 -65.33(4) . .
I3 Cu2 I1 Cu1 -127.300(19) . .
I2 Cu2 I1 Cu1 -2.265(16) . .
N201 Cu2 I1 Cu1 62.70(9) . 2_666
Cu3 Cu2 I1 Cu1 -117.89(3) . 2_666
I3 Cu2 I1 Cu1 -179.866(13) . 2_666
I2 Cu2 I1 Cu1 -54.83(2) . 2_666
N301 Cu3 I2 Cu2 159.48(11) . .
I3 Cu3 I2 Cu2 -18.43(2) . .
N301 Cu3 I2 Cu1 95.72(10) . .
Cu2 Cu3 I2 Cu1 -63.75(2) . .
I3 Cu3 I2 Cu1 -82.19(3) . .
N201 Cu2 I2 Cu3 132.56(10) . .
I1 Cu2 I2 Cu3 -105.01(3) . .
I3 Cu2 I2 Cu3 15.358(18) . .
N201 Cu2 I2 Cu1 -120.25(10) . .
Cu3 Cu2 I2 Cu1 107.19(3) . .
I1 Cu2 I2 Cu1 2.182(15) . .
I3 Cu2 I2 Cu1 122.55(3) . .
N101 Cu1 I2 Cu3 -64.64(9) . .
I1 Cu1 I2 Cu3 50.963(19) . .
I1 Cu1 I2 Cu3 179.764(14) 2_666 .
Cu1 Cu1 I2 Cu3 116.51(4) 2_666 .
N101 Cu1 I2 Cu2 -117.84(9) . .
I1 Cu1 I2 Cu2 -2.231(15) . .
I1 Cu1 I2 Cu2 126.570(19) 2_666 .
Cu1 Cu1 I2 Cu2 63.31(4) 2_666 .
N301 Cu3 I3 Cu2 -159.42(11) . .
I2 Cu3 I3 Cu2 18.45(2) . .
N201 Cu2 I3 Cu3 -132.21(9) . .
I1 Cu2 I3 Cu3 105.81(2) . .
I2 Cu2 I3 Cu3 -15.454(18) . .
